data_2008414
loop_
_publ_author_name
'Guzman-Jimenez, Ilse Y.'
'Whitmire, Kenton H.'

_publ_section_title
;
 <i>trans</i>-Dichlorobis(methyldiphenylphosphine-<i>P</i>)palladium(II)
;
_journal_issue 4
_journal_name_full 'Acta Crystallographica Section C'
_journal_page_first IUC9900028
_journal_paper_doi 10.1107/S0108270199099709
_journal_volume 55
_journal_year 1999
_chemical_formula_iupac '[Pd Cl2 (C13 H13 P1)2]'
_chemical_formula_sum 'C26 H26 Cl2 P2 Pd'
_chemical_formula_weight 577.71
_chemical_name_systematic
;
 ?
;
_space_group_IT_number 14
_symmetry_cell_setting monoclinic
_symmetry_space_group_name_Hall '-P 2yn'
_symmetry_space_group_name_H-M 'P 1 21/n 1'
_audit_creation_method SHELXL-97
_cell_angle_alpha 90.00
_cell_angle_beta 112.38(3)
_cell_angle_gamma 90.00
_cell_formula_units_Z 2
_cell_length_a 9.3640(19)
_cell_length_b 15.401(3)
_cell_length_c 9.871(2)
_cell_measurement_reflns_used 25
_cell_measurement_temperature 298
_cell_measurement_theta_max 7.09
_cell_measurement_theta_min 4.65
_cell_volume 1316.3(5)
_computing_cell_refinement 'MSC/AFC Diffractometer Control Software'
_computing_data_collection
;
MSC/AFC Diffractometer Control Software
(Molecular Structure Corporation, 1995a)
;
_computing_data_reduction 'TEXSAN (Molecular Structure Corporation, 1995b)'
_computing_molecular_graphics 'SHELXTL (Bruker, 1997)'
_computing_publication_material 'SHELXTL (Bruker, 1997)'
_computing_structure_refinement 'SHELXL97 (Sheldrick, 1997)'
_computing_structure_solution 'SHELXS97 (Sheldrick, 1990)'
_diffrn_ambient_temperature 298
_diffrn_measured_fraction_theta_full 0.885
_diffrn_measured_fraction_theta_max 0.885
_diffrn_measurement_device_type 'Rigaku AFC-5S'
_diffrn_measurement_method \w
_diffrn_radiation_monochromator graphite
_diffrn_radiation_source 'normal-focus sealed tube'
_diffrn_radiation_type MoK\a
_diffrn_radiation_wavelength 0.71073
_diffrn_reflns_av_R_equivalents 0.0621
_diffrn_reflns_av_sigmaI/netI 0.0348
_diffrn_reflns_limit_h_max 10
_diffrn_reflns_limit_h_min 0
_diffrn_reflns_limit_k_max 20
_diffrn_reflns_limit_k_min 0
_diffrn_reflns_limit_l_max 11
_diffrn_reflns_limit_l_min -12
_diffrn_reflns_number 2853
_diffrn_reflns_theta_full 27.50
_diffrn_reflns_theta_max 27.50
_diffrn_reflns_theta_min 2.55
_diffrn_standards_decay_% 0
_diffrn_standards_interval_count 150
_diffrn_standards_number 3
_exptl_absorpt_coefficient_mu 1.041
_exptl_absorpt_correction_T_max 0.855
_exptl_absorpt_correction_T_min 0.633
_exptl_absorpt_correction_type '\y scans'
_exptl_absorpt_process_details '(Molecular Structure Corporation, 1995)'
_exptl_crystal_colour yellow
_exptl_crystal_density_diffrn 1.458
_exptl_crystal_density_method 'not measured'
_exptl_crystal_description prism
_exptl_crystal_F_000 584
_exptl_crystal_size_max 0.450
_exptl_crystal_size_mid 0.375
_exptl_crystal_size_min 0.150
_refine_diff_density_max 0.694
_refine_diff_density_min -0.694
_refine_ls_extinction_method none
_refine_ls_goodness_of_fit_ref 1.092
_refine_ls_hydrogen_treatment mixed
_refine_ls_matrix_type full
_refine_ls_number_parameters 118
_refine_ls_number_reflns 2678
_refine_ls_number_restraints 0
_refine_ls_restrained_S_all 1.092
_refine_ls_R_factor_all 0.052
_refine_ls_R_factor_gt 0.035
_refine_ls_shift/su_max <0.001
_refine_ls_shift/su_mean 0.000
_refine_ls_structure_factor_coef Fsqd
_refine_ls_weighting_details 'calc w = 1/[\s^2^(Fo^2^)+(0.0484P)^2^+0.6486P] where P = (Fo^2^+2Fc^2^)/3'
_refine_ls_weighting_scheme calc
_refine_ls_wR_factor_ref 0.098
_reflns_number_gt 2149
_reflns_number_total 2678
_reflns_threshold_expression I>2\s(I)
_cod_data_source_file qb0079.cif
_cod_data_source_block I
_cod_original_sg_symbol_H-M 'P 21/n'
_cod_database_code 2008414
_cod_database_fobs_code 2008414

loop_
_symmetry_equiv_pos_as_xyz
'x, y, z'
'-x+1/2, y+1/2, -z+1/2'
'-x, -y, -z'
'x-1/2, -y-1/2, z-1/2'

loop_
_atom_site_label
_atom_site_fract_x
_atom_site_fract_y
_atom_site_fract_z
_atom_site_U_iso_or_equiv
_atom_site_adp_type
_atom_site_calc_flag
_atom_site_refinement_flags
_atom_site_occupancy
_atom_site_disorder_assembly
_atom_site_disorder_group
_atom_site_type_symbol
Pd1 0.5000 0.5000 0.5000 0.03439(13) Uani d S 1 . . Pd
P1 0.67843(10) 0.46260(6) 0.73131(9) 0.0381(2) Uani d . 1 . . P
Cl1 0.39349(11) 0.60117(6) 0.60597(10) 0.0574(3) Uani d . 1 . . Cl
C1 0.7269(5) 0.5480(3) 0.8675(4) 0.0580(10) Uani d . 1 . . C
H1A 0.8007 0.5265 0.9586 0.087 Uiso calc R 1 . . H
H1B 0.6353 0.5664 0.8811 0.087 Uiso calc R 1 . . H
H1C 0.7704 0.5963 0.8351 0.087 Uiso calc R 1 . . H
C11 0.6069(3) 0.37193(13) 0.8064(2) 0.0438(8) Uani d G 1 . . C
C12 0.6138(3) 0.37246(15) 0.9496(2) 0.0575(10) Uani d G 1 . . C
H12A 0.6575 0.4195 1.0105 0.069 Uiso calc R 1 . . H
C13 0.5553(3) 0.30276(19) 1.0018(2) 0.0723(13) Uani d G 1 . . C
H13A 0.5599 0.3031 1.0976 0.087 Uiso calc R 1 . . H
C14 0.4901(3) 0.23252(16) 0.9108(3) 0.0708(13) Uani d G 1 . . C
H14A 0.4510 0.1859 0.9458 0.085 Uiso calc R 1 . . H
C15 0.4832(3) 0.23198(13) 0.7677(3) 0.0680(12) Uani d G 1 . . C
H15A 0.4395 0.1850 0.7068 0.082 Uiso calc R 1 . . H
C16 0.5417(3) 0.30168(16) 0.7155(2) 0.0562(9) Uani d G 1 . . C
H16A 0.5371 0.3013 0.6197 0.067 Uiso calc R 1 . . H
C21 0.86929(19) 0.43069(13) 0.7380(2) 0.0395(7) Uani d G 1 . . C
C22 0.9413(2) 0.35347(12) 0.8003(2) 0.0478(8) Uani d G 1 . . C
H22A 0.8899 0.3136 0.8363 0.057 Uiso calc R 1 . . H
C23 1.0902(2) 0.33590(13) 0.8090(3) 0.0544(9) Uani d G 1 . . C
H23A 1.1384 0.2842 0.8508 0.065 Uiso calc R 1 . . H
C24 1.16697(19) 0.39555(17) 0.7554(3) 0.0571(10) Uani d G 1 . . C
H24A 1.2666 0.3838 0.7612 0.068 Uiso calc R 1 . . H
C25 1.0949(3) 0.47276(15) 0.6930(3) 0.0591(10) Uani d G 1 . . C
H25A 1.1463 0.5127 0.6571 0.071 Uiso calc R 1 . . H
C26 0.9461(3) 0.49033(12) 0.6843(3) 0.0526(9) Uani d G 1 . . C
H26A 0.8979 0.5420 0.6426 0.063 Uiso calc R 1 . . H

loop_
_atom_site_aniso_label
_atom_site_aniso_U_11
_atom_site_aniso_U_22
_atom_site_aniso_U_33
_atom_site_aniso_U_12
_atom_site_aniso_U_13
_atom_site_aniso_U_23
Pd1 0.0356(2) 0.03132(18) 0.03579(18) 0.00331(13) 0.01303(14) -0.00112(13)
P1 0.0365(5) 0.0399(4) 0.0357(4) 0.0024(4) 0.0111(3) -0.0013(3)
Cl1 0.0569(6) 0.0605(5) 0.0530(5) 0.0174(5) 0.0190(4) -0.0129(4)
C1 0.055(2) 0.060(2) 0.052(2) 0.0016(19) 0.0130(17) -0.0151(18)
C11 0.0328(18) 0.0518(19) 0.0461(17) 0.0059(15) 0.0142(14) 0.0077(15)
C12 0.057(2) 0.068(2) 0.0479(19) 0.008(2) 0.0202(17) 0.0114(18)
C13 0.078(3) 0.086(3) 0.060(2) 0.015(3) 0.034(2) 0.027(2)
C14 0.060(3) 0.069(3) 0.087(3) 0.007(2) 0.033(2) 0.034(3)
C15 0.061(3) 0.052(2) 0.085(3) -0.0088(19) 0.021(2) 0.009(2)
C16 0.057(2) 0.055(2) 0.056(2) -0.0036(18) 0.0202(18) 0.0035(17)
C21 0.0351(18) 0.0422(16) 0.0373(15) 0.0004(14) 0.0096(13) -0.0009(13)
C22 0.048(2) 0.0422(18) 0.0510(18) 0.0030(15) 0.0166(16) -0.0004(15)
C23 0.044(2) 0.053(2) 0.060(2) 0.0100(17) 0.0123(17) -0.0076(17)
C24 0.042(2) 0.076(3) 0.051(2) 0.0070(19) 0.0153(16) -0.0118(19)
C25 0.046(2) 0.076(3) 0.058(2) -0.007(2) 0.0236(18) 0.001(2)
C26 0.048(2) 0.051(2) 0.056(2) 0.0039(16) 0.0171(17) 0.0104(16)

loop_
_atom_type_symbol
_atom_type_description
_atom_type_scat_dispersion_real
_atom_type_scat_dispersion_imag
_atom_type_scat_source
C C 0.0033 0.0016 'International Tables Vol C Tables 4.2.6.8 and 6.1.1.4'
H H 0.0000 0.0000 'International Tables Vol C Tables 4.2.6.8 and 6.1.1.4'
P P 0.1023 0.0942 'International Tables Vol C Tables 4.2.6.8 and 6.1.1.4'
Cl Cl 0.1484 0.1585 'International Tables Vol C Tables 4.2.6.8 and 6.1.1.4'
Pd Pd -0.9988 1.0072 'International Tables Vol C Tables 4.2.6.8 and 6.1.1.4'

loop_
_geom_angle_atom_site_label_1
_geom_angle_atom_site_label_2
_geom_angle_atom_site_label_3
_geom_angle_site_symmetry_1
_geom_angle_site_symmetry_3
_geom_angle
Cl1 Pd1 Cl1 3_666 . 180.00(4)
Cl1 Pd1 P1 3_666 3_666 89.72(3)
Cl1 Pd1 P1 . 3_666 90.28(3)
Cl1 Pd1 P1 3_666 . 90.28(3)
Cl1 Pd1 P1 . . 89.72(3)
P1 Pd1 P1 3_666 . 180.0
C1 P1 C11 . . 106.32(16)
C1 P1 C21 . . 101.72(16)
C11 P1 C21 . . 106.52(11)
C1 P1 Pd1 . . 115.56(14)
C11 P1 Pd1 . . 110.51(8)
C21 P1 Pd1 . . 115.31(8)
C12 C11 C16 . . 120.0
C12 C11 P1 . . 121.80(14)
C16 C11 P1 . . 118.19(14)
C13 C12 C11 . . 120.0
C14 C13 C12 . . 120.0
C15 C14 C13 . . 120.0
C14 C15 C16 . . 120.0
C15 C16 C11 . . 120.0
C22 C21 C26 . . 120.0
C22 C21 P1 . . 123.24(12)
C26 C21 P1 . . 116.66(12)
C21 C22 C23 . . 120.0
C24 C23 C22 . . 120.0
C23 C24 C25 . . 120.0
C26 C25 C24 . . 120.0
C25 C26 C21 . . 120.0

loop_
_geom_bond_atom_site_label_1
_geom_bond_atom_site_label_2
_geom_bond_site_symmetry_2
_geom_bond_distance
_geom_bond_publ_flag
Pd1 Cl1 3_666 2.3045(9) ?
Pd1 Cl1 . 2.3045(9) ?
Pd1 P1 3_666 2.3306(12) ?
Pd1 P1 . 2.3306(12) ?
P1 C1 . 1.810(4) ?
P1 C11 . 1.8238(19) ?
P1 C21 . 1.8304(18) ?
C11 C12 . 1.3900 ?
C11 C16 . 1.3900 ?
C12 C13 . 1.3900 ?
C13 C14 . 1.3900 ?
C14 C15 . 1.3900 ?
C15 C16 . 1.3900 ?
C21 C22 . 1.3900 ?
C21 C26 . 1.3900 ?
C22 C23 . 1.3900 ?
C23 C24 . 1.3900 ?
C24 C25 . 1.3900 ?
C25 C26 . 1.3900 ?
